data_1533585
loop_
_publ_author_name
'Guilmard, M.'
'Pouillerie, C.'
'Croguennec, L.'
'Delmas, C.'

_publ_section_title
;
 Structural and electrochemical properties of Li Ni0.70 Co0.15 Al0.15 O2
;
_journal_name_full 'Solid State Ionics'
_journal_page_first 39
_journal_page_last 50
_journal_volume 160
_journal_year 2003
_chemical_formula_sum 'Al0.15 Co0.15 Li0.99 Ni0.71 O2'
_chemical_name_systematic '(Li0.99 Ni0.01) ((Ni0.70 Co0.15 Al0.15) O2)'
_space_group_IT_number 166
_symmetry_space_group_name_Hall '-R 3 2"'
_symmetry_space_group_name_H-M 'R -3 m :H'
_cell_angle_alpha 90
_cell_angle_beta 90
_cell_angle_gamma 120
_cell_formula_units_Z 3
_cell_length_a 2.86
_cell_length_b 2.86
_cell_length_c 14.199
_cell_volume 100.582
_citation_journal_id_ASTM SSIOD3
_cod_data_source_file Guilmard_SSIOD3_2003_915.cif
_cod_data_source_block Al0.15Co0.15Li0.99Ni0.71O2
_cod_database_code 1533585

loop_
_symmetry_equiv_pos_as_xyz
x,y,z
-y,x-y,z
-x+y,-x,z
y,x,-z
-x,-x+y,-z
x-y,-y,-z
-x,-y,-z
y,-x+y,-z
x-y,x,-z
-y,-x,z
x,x-y,z
-x+y,y,z
x+2/3,y+1/3,z+1/3
-y+2/3,x-y+1/3,z+1/3
-x+y+2/3,-x+1/3,z+1/3
y+2/3,x+1/3,-z+1/3
-x+2/3,-x+y+1/3,-z+1/3
x-y+2/3,-y+1/3,-z+1/3
-x+2/3,-y+1/3,-z+1/3
y+2/3,-x+y+1/3,-z+1/3
x-y+2/3,x+1/3,-z+1/3
-y+2/3,-x+1/3,z+1/3
x+2/3,x-y+1/3,z+1/3
-x+y+2/3,y+1/3,z+1/3
x+1/3,y+2/3,z+2/3
-y+1/3,x-y+2/3,z+2/3
-x+y+1/3,-x+2/3,z+2/3
y+1/3,x+2/3,-z+2/3
-x+1/3,-x+y+2/3,-z+2/3
x-y+1/3,-y+2/3,-z+2/3
-x+1/3,-y+2/3,-z+2/3
y+1/3,-x+y+2/3,-z+2/3
x-y+1/3,x+2/3,-z+2/3
-y+1/3,-x+2/3,z+2/3
x+1/3,x-y+2/3,z+2/3
-x+y+1/3,y+2/3,z+2/3

loop_
_atom_site_label
_atom_site_type_symbol
_atom_site_fract_x
_atom_site_fract_y
_atom_site_fract_z
_atom_site_occupancy
_atom_site_U_iso_or_equiv
Li1 Li+1 0 0 0.5 0.99 0.0
Al1 Al+3 0 0 0 0.15 0.0
O1 O-2 0 0 0.2591 1 0.0
Ni2 Ni+3 0 0 0 0.7 0.0
Co1 Co+3 0 0 0 0.15 0.0
Ni1 Ni+3 0 0 0.5 0.01 0.0
